data_7001701
loop_
_publ_author_name
'Teo, Peili'
'Koh, L. L.'
'Hor, T. S. Andy'

_publ_section_title
;
 Na+ and Ca2+ ion selective pyridylcarboxylate rings of Pd(II) and
 Pt(II)
;
_journal_issue 29
_journal_name_full 'Dalton Transactions'
_journal_page_first 5637
_journal_paper_doi 10.1039/b821379h
_journal_year 2009
_chemical_formula_sum 'C95 H86 Cl12 F9 Fe2 N2 Na O14 P4 Pt2 S3'
_chemical_formula_weight 2820.99
_chemical_name_systematic
;
?
;
_space_group_IT_number 2
_symmetry_cell_setting triclinic
_symmetry_space_group_name_Hall '-P 1'
_symmetry_space_group_name_H-M 'P -1'
_atom_sites_solution_hydrogens geom
_atom_sites_solution_primary direct
_atom_sites_solution_secondary difmap
_audit_creation_method SHELXL-97
_cell_angle_alpha 94.943(2)
_cell_angle_beta 94.756(2)
_cell_angle_gamma 100.886(2)
_cell_formula_units_Z 2
_cell_length_a 12.4821(17)
_cell_length_b 20.550(3)
_cell_length_c 21.713(3)
_cell_measurement_reflns_used 6917
_cell_measurement_temperature 223(2)
_cell_measurement_theta_max 22.70
_cell_measurement_theta_min 2.32
_cell_volume 5420.9(13)
_computing_cell_refinement 'Bruker SMART'
_computing_data_collection 'Bruker SMART'
_computing_data_reduction 'Bruker SAINT'
_computing_molecular_graphics 'Bruker SHELXTL'
_computing_publication_material 'Bruker SHELXTL'
_computing_structure_refinement 'SHELXL-97 (Sheldrick, 1997)'
_computing_structure_solution 'SHELXS-97 (Sheldrick, 1990)'
_diffrn_ambient_temperature 223(2)
_diffrn_measured_fraction_theta_full 0.998
_diffrn_measured_fraction_theta_max 0.998
_diffrn_measurement_device_type 'CCD area detector'
_diffrn_measurement_method 'phi and omega scans'
_diffrn_radiation_monochromator graphite
_diffrn_radiation_source 'fine-focus sealed tube'
_diffrn_radiation_type MoK\a
_diffrn_radiation_wavelength 0.71073
_diffrn_reflns_av_R_equivalents 0.0808
_diffrn_reflns_av_sigmaI/netI 0.1020
_diffrn_reflns_limit_h_max 16
_diffrn_reflns_limit_h_min -16
_diffrn_reflns_limit_k_max 26
_diffrn_reflns_limit_k_min -26
_diffrn_reflns_limit_l_max 28
_diffrn_reflns_limit_l_min -28
_diffrn_reflns_number 66108
_diffrn_reflns_theta_full 27.50
_diffrn_reflns_theta_max 27.50
_diffrn_reflns_theta_min 1.67
_exptl_absorpt_coefficient_mu 3.327
_exptl_absorpt_correction_T_max 0.7767
_exptl_absorpt_correction_T_min 0.4352
_exptl_absorpt_correction_type multi-scan
_exptl_absorpt_process_details 'Sadabs, (Sheldrick 2001)'
_exptl_crystal_colour Red
_exptl_crystal_density_diffrn 1.728
_exptl_crystal_density_meas ?
_exptl_crystal_density_method .
_exptl_crystal_description Block
_exptl_crystal_F_000 2788
_exptl_crystal_size_max 0.30
_exptl_crystal_size_mid 0.10
_exptl_crystal_size_min 0.08
_refine_diff_density_max 2.753
_refine_diff_density_min -1.668
_refine_diff_density_rms 0.177
_refine_ls_extinction_method none
_refine_ls_goodness_of_fit_ref 1.036
_refine_ls_hydrogen_treatment constr
_refine_ls_matrix_type full
_refine_ls_number_parameters 1346
_refine_ls_number_reflns 24861
_refine_ls_number_restraints 75
_refine_ls_restrained_S_all 1.039
_refine_ls_R_factor_all 0.1128
_refine_ls_R_factor_gt 0.0666
_refine_ls_shift/su_max 0.006
_refine_ls_shift/su_mean 0.000
_refine_ls_structure_factor_coef Fsqd
_refine_ls_weighting_details 'calc w=1/[\s^2^(Fo^2^)+(0.0787P)^2^+12.8846P] where P=(Fo^2^+2Fc^2^)/3'
_refine_ls_weighting_scheme calc
_refine_ls_wR_factor_gt 0.1561
_refine_ls_wR_factor_ref 0.1758
_reflns_number_gt 16166
_reflns_number_total 24861
_reflns_threshold_expression >2sigma(I)
_cod_data_source_file b821379h.txt
_cod_data_source_block 7461
_cod_depositor_comments
;
The following automatic conversions were performed:
'_symmetry_cell_setting' value 'Triclinic' changed to 'triclinic'
according to '/home/saulius/struct/CIF-dictionaries/cif_core.dic'
dictionary named 'cif_core.dic' version 2.4.1 from
2010-06-29.

'_exptl_absorpt_correction_type' value 'Multi-scan' changed
to 'multi-scan' according to
'/home/saulius/struct/CIF-dictionaries/cif_core.dic' dictionary named
'cif_core.dic' version 2.4.1 from 2010-06-29.

Automatic conversion script
Id: cif_fix_enum 1527 2010-12-29 10:47:43Z saulius 
;
_cod_original_cell_volume 5420.8(13)
_cod_original_sg_symbol_H-M P-1
_cod_database_code 7001701

loop_
_symmetry_equiv_pos_as_xyz
'x, y, z'
'-x, -y, -z'

loop_
_atom_site_label
_atom_site_type_symbol
_atom_site_fract_x
_atom_site_fract_y
_atom_site_fract_z
_atom_site_U_iso_or_equiv
_atom_site_adp_type
_atom_site_occupancy
_atom_site_symmetry_multiplicity
_atom_site_calc_flag
_atom_site_refinement_flags
_atom_site_disorder_assembly
_atom_site_disorder_group
Pt1 Pt 0.24951(3) 0.483439(15) 0.712049(15) 0.02711(9) Uani 1 1 d . . .
Pt2 Pt 0.25965(3) 0.900756(15) 0.770657(16) 0.02927(10) Uani 1 1 d . . .
Fe1 Fe 0.44887(10) 0.35398(6) 0.63940(6) 0.0329(3) Uani 1 1 d . . .
Fe2 Fe 0.34314(11) 1.07387(6) 0.67757(6) 0.0356(3) Uani 1 1 d . . .
Na1 Na 0.3867(2) 0.71450(13) 0.66719(13) 0.0219(6) Uani 1 1 d . . .
P1 P 0.35972(17) 0.42836(10) 0.76394(10) 0.0275(5) Uani 1 1 d . . .
P2 P 0.22022(18) 0.41910(10) 0.61998(10) 0.0281(5) Uani 1 1 d . . .
P3 P 0.39659(19) 0.99017(10) 0.80013(10) 0.0301(5) Uani 1 1 d . . .
P4 P 0.14814(19) 0.95068(11) 0.71320(12) 0.0357(5) Uani 1 1 d . . .
N1 N 0.2627(5) 0.5567(3) 0.7855(3) 0.0295(15) Uani 1 1 d . . .
N2 N 0.1506(6) 0.8108(3) 0.7536(3) 0.0302(16) Uani 1 1 d . . .
O1 O 0.3515(5) 0.8548(3) 0.8297(3) 0.0341(14) Uani 1 1 d . . .
O2 O 0.3779(5) 0.7769(3) 0.7577(3) 0.0387(15) Uani 1 1 d . . .
O3 O 0.2416(5) 0.6276(3) 0.6657(3) 0.0389(15) Uani 1 1 d . . .
O4 O 0.1331(5) 0.5292(3) 0.6699(3) 0.0350(14) Uani 1 1 d . . .
C1 C 0.3529(7) 0.6045(4) 0.7948(4) 0.0316(19) Uani 1 1 d . . .
H1 H 0.4091 0.6019 0.7697 0.038 Uiso 1 1 calc R . .
C2 C 0.3665(7) 0.6581(4) 0.8404(4) 0.0297(18) Uani 1 1 d . . .
C3 C 0.2803(8) 0.6609(5) 0.8761(4) 0.042(2) Uani 1 1 d . . .
H3 H 0.2853 0.6959 0.9070 0.051 Uiso 1 1 calc R . .
C4 C 0.1865(8) 0.6115(5) 0.8658(5) 0.049(3) Uani 1 1 d . . .
H4 H 0.1282 0.6131 0.8895 0.058 Uiso 1 1 calc R . .
C5 C 0.1811(7) 0.5604(5) 0.8200(4) 0.039(2) Uani 1 1 d . . .
H5 H 0.1182 0.5272 0.8130 0.047 Uiso 1 1 calc R . .
C6 C 0.4722(7) 0.7083(4) 0.8490(4) 0.033(2) Uani 1 1 d . . .
H6A H 0.5095 0.7046 0.8118 0.040 Uiso 1 1 calc R . .
H6B H 0.5188 0.6976 0.8832 0.040 Uiso 1 1 calc R . .
C7 C 0.4582(8) 0.7804(4) 0.8623(4) 0.038(2) Uani 1 1 d . . .
H7A H 0.4240 0.7846 0.9006 0.045 Uiso 1 1 calc R . .
H7B H 0.5300 0.8093 0.8684 0.045 Uiso 1 1 calc R . .
C8 C 0.3898(7) 0.8034(4) 0.8111(4) 0.0295(18) Uani 1 1 d . . .
C9 C 0.1389(7) 0.7761(4) 0.6970(4) 0.034(2) Uani 1 1 d . . .
H9 H 0.1811 0.7934 0.6666 0.041 Uiso 1 1 calc R . .
C10 C 0.0661(7) 0.7155(4) 0.6824(4) 0.0331(19) Uani 1 1 d . . .
C11 C 0.0078(8) 0.6915(5) 0.7289(5) 0.046(2) Uani 1 1 d . . .
H11 H -0.0418 0.6511 0.7213 0.056 Uiso 1 1 calc R . .
C12 C 0.0215(9) 0.7260(5) 0.7858(5) 0.051(3) Uani 1 1 d . . .
H12 H -0.0193 0.7091 0.8169 0.061 Uiso 1 1 calc R . .
C13 C 0.0945(8) 0.7851(5) 0.7983(5) 0.042(2) Uani 1 1 d . . .
H13 H 0.1050 0.8075 0.8381 0.051 Uiso 1 1 calc R . .
C14 C 0.0608(8) 0.6799(4) 0.6184(4) 0.038(2) Uani 1 1 d . . .
H14A H 0.1247 0.6994 0.5989 0.046 Uiso 1 1 calc R . .
H14B H -0.0036 0.6870 0.5937 0.046 Uiso 1 1 calc R . .
C15 C 0.0564(7) 0.6060(4) 0.6177(4) 0.035(2) Uani 1 1 d . . .
H15A H 0.0542 0.5868 0.5751 0.043 Uiso 1 1 calc R . .
H15B H -0.0107 0.5857 0.6340 0.043 Uiso 1 1 calc R . .
C16 C 0.1533(7) 0.5895(4) 0.6557(4) 0.0320(19) Uani 1 1 d . . .
C17 C 0.4684(7) 0.4042(4) 0.7234(4) 0.0332(19) Uani 1 1 d . . .
C18 C 0.5104(7) 0.3450(4) 0.7273(4) 0.035(2) Uani 1 1 d . . .
H18 H 0.4851 0.3089 0.7526 0.042 Uiso 1 1 calc R . .
C19 C 0.5937(8) 0.3474(5) 0.6880(5) 0.047(2) Uani 1 1 d . . .
H19 H 0.6358 0.3124 0.6801 0.057 Uiso 1 1 calc R . .
C20 C 0.6060(8) 0.4085(5) 0.6602(5) 0.045(2) Uani 1 1 d . . .
H20 H 0.6580 0.4231 0.6303 0.054 Uiso 1 1 calc R . .
C21 C 0.5291(8) 0.4432(5) 0.6828(4) 0.041(2) Uani 1 1 d . . .
H21 H 0.5181 0.4869 0.6719 0.049 Uiso 1 1 calc R . .
C22 C 0.3008(7) 0.3593(4) 0.5972(4) 0.0305(19) Uani 1 1 d . . .
C23 C 0.2981(7) 0.2952(4) 0.6190(4) 0.034(2) Uani 1 1 d . . .
H23 H 0.2507 0.2759 0.6493 0.041 Uiso 1 1 calc R . .
C24 C 0.3760(8) 0.2641(4) 0.5893(4) 0.043(2) Uani 1 1 d . . .
H24 H 0.3925 0.2204 0.5961 0.051 Uiso 1 1 calc R . .
C25 C 0.4266(8) 0.3085(5) 0.5491(5) 0.043(2) Uani 1 1 d . . .
H25 H 0.4851 0.3010 0.5236 0.052 Uiso 1 1 calc R . .
C26 C 0.3814(8) 0.3673(4) 0.5543(4) 0.037(2) Uani 1 1 d . . .
H26 H 0.4021 0.4064 0.5319 0.045 Uiso 1 1 calc R . .
C27 C 0.4119(7) 1.0646(4) 0.7637(4) 0.035(2) Uani 1 1 d . . .
C28 C 0.4956(8) 1.0891(5) 0.7241(5) 0.044(2) Uani 1 1 d . . .
H28 H 0.5544 1.0662 0.7126 0.053 Uiso 1 1 calc R . .
C29 C 0.4775(9) 1.1498(5) 0.7030(5) 0.051(3) Uani 1 1 d . . .
H29 H 0.5209 1.1759 0.6748 0.062 Uiso 1 1 calc R . .
C30 C 0.3859(9) 1.1660(5) 0.7301(5) 0.050(3) Uani 1 1 d . . .
H30 H 0.3538 1.2049 0.7226 0.060 Uiso 1 1 calc R . .
C31 C 0.3409(8) 1.1135(4) 0.7655(4) 0.040(2) Uani 1 1 d . . .
H31 H 0.2761 1.1118 0.7884 0.048 Uiso 1 1 calc R . .
C32 C 0.2134(7) 0.9995(4) 0.6572(4) 0.037(2) Uani 1 1 d . . .
C33 C 0.1898(8) 1.0576(5) 0.6323(5) 0.050(3) Uani 1 1 d . . .
H33 H 0.1309 1.0806 0.6431 0.060 Uiso 1 1 calc R . .
C34 C 0.2652(9) 1.0766(5) 0.5905(5) 0.056(3) Uani 1 1 d . . .
H34 H 0.2696 1.1163 0.5681 0.067 Uiso 1 1 calc R . .
C35 C 0.3358(10) 1.0325(5) 0.5869(5) 0.053(3) Uani 1 1 d . . .
H35 H 0.3974 1.0353 0.5614 0.063 Uiso 1 1 calc R . .
C36 C 0.3050(8) 0.9828(5) 0.6280(4) 0.041(2) Uani 1 1 d . . .
H36 H 0.3396 0.9446 0.6346 0.049 Uiso 1 1 calc R . .
C1A C 0.4314(7) 0.4780(4) 0.8333(4) 0.034(2) Uani 1 1 d . . .
C2A C 0.3782(8) 0.4835(4) 0.8860(4) 0.040(2) Uani 1 1 d . . .
H2A H 0.3082 0.4584 0.8870 0.048 Uiso 1 1 calc R . .
C3A C 0.4281(10) 0.5260(5) 0.9374(5) 0.053(3) Uani 1 1 d . . .
H3A H 0.3913 0.5297 0.9727 0.064 Uiso 1 1 calc R . .
C4A C 0.5318(10) 0.5630(5) 0.9367(5) 0.057(3) Uani 1 1 d . . .
H4A H 0.5651 0.5918 0.9712 0.068 Uiso 1 1 calc R . .
C5A C 0.5860(9) 0.5572(5) 0.8845(6) 0.057(3) Uani 1 1 d . . .
H5A H 0.6562 0.5822 0.8839 0.068 Uiso 1 1 calc R . .
C6A C 0.5375(7) 0.5148(4) 0.8333(5) 0.040(2) Uani 1 1 d . . .
H6A1 H 0.5754 0.5106 0.7985 0.048 Uiso 1 1 calc R . .
C1B C 0.2870(7) 0.3524(4) 0.7906(4) 0.0310(18) Uani 1 1 d . . .
C2B C 0.3356(8) 0.3216(5) 0.8369(4) 0.044(2) Uani 1 1 d . . .
H2B H 0.4057 0.3411 0.8551 0.053 Uiso 1 1 calc R . .
C3B C 0.2845(9) 0.2645(5) 0.8563(5) 0.053(3) Uani 1 1 d . . .
H3B H 0.3183 0.2459 0.8882 0.063 Uiso 1 1 calc R . .
C4B C 0.1812(9) 0.2334(5) 0.8287(6) 0.059(3) Uani 1 1 d . . .
H4B H 0.1461 0.1934 0.8412 0.070 Uiso 1 1 calc R . .
C5B C 0.1318(9) 0.2624(5) 0.7829(6) 0.059(3) Uani 1 1 d . . .
H5B H 0.0627 0.2419 0.7639 0.071 Uiso 1 1 calc R . .
C6B C 0.1848(8) 0.3229(5) 0.7644(5) 0.047(2) Uani 1 1 d . . .
H6B1 H 0.1498 0.3430 0.7341 0.057 Uiso 1 1 calc R . .
C1C C 0.0807(7) 0.3710(4) 0.6059(4) 0.033(2) Uani 1 1 d . . .
C2C C 0.0509(8) 0.3222(4) 0.5566(4) 0.041(2) Uani 1 1 d . . .
H2C H 0.1023 0.3132 0.5302 0.049 Uiso 1 1 calc R . .
C3C C -0.0563(9) 0.2866(5) 0.5466(5) 0.055(3) Uani 1 1 d . . .
H3C H -0.0767 0.2543 0.5129 0.067 Uiso 1 1 calc R . .
C4C C -0.1320(8) 0.2985(5) 0.5856(5) 0.050(3) Uani 1 1 d . . .
H4C H -0.2032 0.2737 0.5789 0.060 Uiso 1 1 calc R . .
C5C C -0.1033(8) 0.3470(5) 0.6349(5) 0.049(3) Uani 1 1 d . . .
H5C H -0.1555 0.3556 0.6610 0.058 Uiso 1 1 calc R . .
C6C C 0.0034(7) 0.3832(4) 0.6458(4) 0.037(2) Uani 1 1 d . . .
H6C H 0.0231 0.4155 0.6797 0.044 Uiso 1 1 calc R . .
C1D C 0.2376(7) 0.4769(4) 0.5616(4) 0.0304(18) Uani 1 1 d . . .
C2D C 0.1589(8) 0.4772(4) 0.5131(4) 0.042(2) Uani 1 1 d . . .
H2D H 0.0966 0.4436 0.5063 0.050 Uiso 1 1 calc R . .
C3D C 0.1731(9) 0.5277(5) 0.4749(5) 0.051(3) Uani 1 1 d . . .
H3D H 0.1206 0.5276 0.4419 0.061 Uiso 1 1 calc R . .
C4D C 0.2639(8) 0.5782(4) 0.4850(4) 0.042(2) Uani 1 1 d . . .
H4D H 0.2714 0.6127 0.4596 0.050 Uiso 1 1 calc R . .
C5D C 0.3421(8) 0.5780(5) 0.5314(4) 0.039(2) Uani 1 1 d . . .
H5D H 0.4046 0.6115 0.5368 0.046 Uiso 1 1 calc R . .
C6D C 0.3308(8) 0.5284(4) 0.5712(4) 0.039(2) Uani 1 1 d . . .
H6D H 0.3842 0.5293 0.6039 0.047 Uiso 1 1 calc R . .
C1E C 0.5248(7) 0.9634(4) 0.7914(5) 0.038(2) Uani 1 1 d . . .
C2E C 0.5330(8) 0.9200(5) 0.7411(5) 0.049(3) Uani 1 1 d . . .
H2E H 0.4723 0.9046 0.7122 0.058 Uiso 1 1 calc R . .
C3E C 0.6268(11) 0.8993(7) 0.7330(6) 0.071(4) Uani 1 1 d . . .
H3E H 0.6301 0.8687 0.6994 0.086 Uiso 1 1 calc R . .
C4E C 0.7175(11) 0.9231(9) 0.7738(8) 0.096(5) Uani 1 1 d . . .
H4E H 0.7831 0.9097 0.7673 0.115 Uiso 1 1 calc R . .
C5E C 0.7127(10) 0.9666(9) 0.8243(7) 0.087(5) Uani 1 1 d . . .
H5E H 0.7746 0.9823 0.8523 0.105 Uiso 1 1 calc R . .
C6E C 0.6166(8) 0.9868(6) 0.8336(5) 0.055(3) Uani 1 1 d . . .
H6E H 0.6127 1.0161 0.8681 0.066 Uiso 1 1 calc R . .
C1F C 0.3983(8) 1.0186(5) 0.8819(4) 0.042(2) Uani 1 1 d . . .
C2F C 0.4569(12) 1.0816(5) 0.9040(5) 0.068(4) Uani 1 1 d . . .
H2F H 0.4927 1.1084 0.8767 0.082 Uiso 1 1 calc R . .
C3F C 0.4633(14) 1.1055(6) 0.9669(6) 0.086(5) Uani 1 1 d . . .
H3F H 0.5035 1.1476 0.9818 0.103 Uiso 1 1 calc R . .
C4F C 0.4081(15) 1.0648(7) 1.0058(6) 0.097(6) Uani 1 1 d . . .
H4F H 0.4095 1.0800 1.0475 0.117 Uiso 1 1 calc R . .
C5F C 0.3506(11) 1.0017(6) 0.9841(6) 0.069(3) Uani 1 1 d . . .
H5F H 0.3149 0.9743 1.0111 0.082 Uiso 1 1 calc R . .
C6F C 0.3465(9) 0.9796(5) 0.9217(5) 0.049(3) Uani 1 1 d . . .
H6F H 0.3075 0.9371 0.9069 0.058 Uiso 1 1 calc R . .
C1G C 0.0353(7) 0.8947(5) 0.6651(5) 0.047(3) Uani 1 1 d . . .
C2G C -0.0536(8) 0.8635(5) 0.6927(6) 0.057(3) Uani 1 1 d . . .
H2G H -0.0544 0.8704 0.7356 0.068 Uiso 1 1 calc R . .
C3G C -0.1408(9) 0.8223(6) 0.6575(8) 0.073(4) Uani 1 1 d . . .
H3G H -0.2002 0.8008 0.6761 0.088 Uiso 1 1 calc R . .
C4G C -0.1384(11) 0.8136(6) 0.5941(8) 0.079(4) Uani 1 1 d . . .
H4G H -0.1975 0.7867 0.5695 0.095 Uiso 1 1 calc R . .
C5G C -0.0517(11) 0.8434(6) 0.5672(7) 0.075(4) Uani 1 1 d . . .
H5G H -0.0511 0.8368 0.5243 0.089 Uiso 1 1 calc R . .
C6G C 0.0354(10) 0.8833(5) 0.6023(6) 0.060(3) Uani 1 1 d . . .
H6G H 0.0956 0.9030 0.5832 0.072 Uiso 1 1 calc R . .
C1H C 0.0789(8) 1.0030(5) 0.7605(5) 0.045(2) Uani 1 1 d . . .
C2H C -0.0030(9) 1.0311(6) 0.7336(7) 0.072(4) Uani 1 1 d . . .
H2H H -0.0214 1.0227 0.6909 0.086 Uiso 1 1 calc R . .
C3H C -0.0576(12) 1.0706(7) 0.7669(10) 0.094(5) Uani 1 1 d . . .
H3H H -0.1123 1.0890 0.7475 0.113 Uiso 1 1 calc R . .
C4H C -0.0300(12) 1.0830(6) 0.8309(10) 0.093(6) Uani 1 1 d . . .
H4H H -0.0654 1.1106 0.8547 0.111 Uiso 1 1 calc R . .
C5H C 0.0507(11) 1.0539(6) 0.8593(7) 0.072(4) Uani 1 1 d . . .
H5H H 0.0681 1.0611 0.9021 0.086 Uiso 1 1 calc R . .
C6H C 0.1049(8) 1.0143(5) 0.8233(5) 0.049(3) Uani 1 1 d . . .
H6H H 0.1595 0.9952 0.8421 0.059 Uiso 1 1 calc R . .
C37 C 0.6809(9) 0.6179(6) 0.6242(5) 0.057(3) Uani 1 1 d . . .
C38 C 0.4798(12) 0.8544(6) 0.5324(7) 0.071(4) Uani 1 1 d . . .
S1 S 0.6185(2) 0.65432(13) 0.68587(15) 0.0527(7) Uani 1 1 d . . .
S2 S 0.3539(2) 0.80452(12) 0.55035(12) 0.0434(6) Uani 1 1 d . . .
F1 F 0.7450(9) 0.6556(4) 0.5950(5) 0.144(5) Uani 1 1 d . . .
F2 F 0.6168(7) 0.5718(4) 0.5862(4) 0.087(2) Uani 1 1 d . . .
F3 F 0.7492(9) 0.5803(6) 0.6470(5) 0.140(4) Uani 1 1 d . . .
O5 O 0.5497(12) 0.6041(6) 0.7039(6) 0.166(7) Uani 1 1 d . . .
O6 O 0.6989(11) 0.6972(7) 0.7207(5) 0.153(6) Uani 1 1 d . . .
O7 O 0.5567(12) 0.6939(7) 0.6505(7) 0.153(6) Uani 1 1 d . . .
F4 F 0.5658(6) 0.8339(4) 0.5511(5) 0.115(3) Uani 1 1 d . . .
F5 F 0.4803(11) 0.8516(6) 0.4715(5) 0.154(5) Uani 1 1 d . . .
F6 F 0.4887(8) 0.9163(4) 0.5514(7) 0.154(5) Uani 1 1 d . . .
O8 O 0.3572(7) 0.7418(4) 0.5247(6) 0.096(3) Uani 1 1 d . . .
O9 O 0.3681(8) 0.8140(6) 0.6167(4) 0.095(3) Uani 1 1 d . . .
O10 O 0.2701(6) 0.8356(4) 0.5252(4) 0.068(2) Uani 1 1 d . . .
C1S C 0.8440(12) 0.8077(9) 0.9223(7) 0.096(5) Uani 1 1 d . . .
H1S H 0.8957 0.7815 0.9387 0.116 Uiso 1 1 calc R . .
C2S C 0.6261(10) 0.3057(6) 0.9228(6) 0.070(4) Uani 1 1 d . . .
H2S H 0.6975 0.3004 0.9419 0.083 Uiso 1 1 calc R . .
C3S C 0.9071(14) 0.5945(8) 0.9981(9) 0.114(6) Uani 1 1 d . . .
H3S H 0.9835 0.6125 1.0146 0.137 Uiso 1 1 calc R . .
C5S C 0.1388(14) 0.4833(9) 0.2437(9) 0.138(9) Uani 1 1 d D . .
H5S1 H 0.0902 0.4884 0.2750 0.207 Uiso 1 1 calc R . .
H5S2 H 0.2085 0.4784 0.2630 0.207 Uiso 1 1 calc R . .
H5S3 H 0.1079 0.4444 0.2155 0.207 Uiso 1 1 calc R . .
C6S C 0.1540(13) 0.5429(8) 0.2090(8) 0.116(7) Uani 1 1 d D . .
H6S1 H 0.2129 0.5770 0.2303 0.140 Uiso 1 1 calc R . .
H6S2 H 0.1735 0.5312 0.1677 0.140 Uiso 1 1 calc R . .
C7S C 0.058(2) 0.6161(11) 0.1647(10) 0.167(9) Uani 1 1 d DU . .
H7S1 H -0.0164 0.6216 0.1552 0.200 Uiso 1 1 calc R . .
H7S2 H 0.0854 0.6020 0.1261 0.200 Uiso 1 1 calc R . .
C8S C 0.1290(18) 0.6834(11) 0.1922(10) 0.168(10) Uani 1 1 d DU . .
H8S1 H 0.1001 0.6989 0.2291 0.253 Uiso 1 1 calc R . .
H8S2 H 0.1279 0.7151 0.1623 0.253 Uiso 1 1 calc R . .
H8S3 H 0.2030 0.6782 0.2023 0.253 Uiso 1 1 calc R . .
Cl1A Cl 0.9175(5) 0.8854(3) 0.9100(4) 0.182(3) Uani 1 1 d . . .
Cl2A Cl 0.6368(3) 0.38809(16) 0.90216(18) 0.0793(10) Uani 1 1 d . . .
Cl3A Cl 0.8664(5) 0.5140(3) 1.0180(4) 0.183(3) Uani 1 1 d . . .
Cl1B Cl 0.7477(5) 0.8135(5) 0.9758(3) 0.195(4) Uani 1 1 d . . .
Cl2B Cl 0.5870(3) 0.24862(15) 0.85721(15) 0.0695(8) Uani 1 1 d . . .
Cl3B Cl 0.8940(4) 0.5911(4) 0.9178(3) 0.171(3) Uani 1 1 d . . .
Cl1C Cl 0.7771(3) 0.7662(2) 0.8534(2) 0.1055(14) Uani 1 1 d . . .
Cl2C Cl 0.5291(3) 0.29293(18) 0.97691(16) 0.0820(10) Uani 1 1 d . . .
Cl3C Cl 0.8221(4) 0.6445(3) 1.0277(3) 0.147(2) Uani 1 1 d . . .
O1S O 0.0590(10) 0.5661(6) 0.2049(6) 0.112(4) Uani 1 1 d DU . .
C4SA C 0.8062(11) 0.0711(7) 0.5644(8) 0.107(9) Uiso 0.630(8) 1 d PD A 1
H4SA H 0.7771 0.0874 0.5266 0.129 Uiso 0.630(8) 1 calc PR A 1
Cl4A Cl 0.8961(10) 0.1348(4) 0.6122(5) 0.186(6) Uani 0.630(8) 1 d PD A 1
Cl4B Cl 0.7022(10) 0.0367(8) 0.6070(7) 0.206(7) Uani 0.630(8) 1 d PD A 1
Cl4C Cl 0.8870(12) 0.0135(7) 0.5475(5) 0.258(9) Uani 0.630(8) 1 d PD A 1
C4SB C 0.7792(15) 0.0845(10) 0.5817(11) 0.14(2) Uiso 0.370(8) 1 d PD A 2
H4SB H 0.7383 0.0950 0.5446 0.167 Uiso 0.370(8) 1 calc PR A 2
Cl4D Cl 0.9186(13) 0.0912(9) 0.5726(8) 0.149(7) Uiso 0.370(8) 1 d PD A 2
Cl4E Cl 0.7355(18) 0.0022(9) 0.5967(14) 0.177(11) Uiso 0.370(8) 1 d PD A 2
Cl4F Cl 0.7700(15) 0.1378(8) 0.6471(9) 0.170(8) Uiso 0.370(8) 1 d PD A 2
S3 S 0.8539(5) 0.2413(3) 1.0137(2) 0.0587(16) Uani 0.630(8) 1 d PD A 1
C39 C 0.8798(14) 0.1822(9) 0.9533(8) 0.096(9) Uani 0.630(8) 1 d PD A 1
F7 F 0.8723(16) 0.1219(7) 0.9706(8) 0.114(6) Uani 0.630(8) 1 d PD A 1
F8 F 0.8043(14) 0.1743(8) 0.9050(6) 0.104(6) Uani 0.630(8) 1 d PD A 1
F9 F 0.9774(12) 0.2066(11) 0.9376(10) 0.114(7) Uani 0.630(8) 1 d PD A 1
O11 O 0.853(3) 0.2979(13) 0.9789(16) 0.088(12) Uani 0.630(8) 1 d PDU A 1
O12 O 0.936(3) 0.2398(19) 1.0631(8) 0.082(10) Uani 0.630(8) 1 d PDU A 1
O13 O 0.7412(11) 0.2089(10) 1.0251(9) 0.102(7) Uani 0.630(8) 1 d PDU A 1
S3A S 0.9111(7) 0.2438(4) 0.9945(4) 0.041(2) Uani 0.370(8) 1 d PD A 2
C39A C 0.8042(18) 0.1723(10) 0.9893(13) 0.055(8) Uiso 0.370(8) 1 d PD A 2
F7A F 0.835(2) 0.1166(12) 1.0039(13) 0.091(8) Uiso 0.370(8) 1 d PD A 2
F8A F 0.752(2) 0.1582(15) 0.9333(13) 0.112(11) Uiso 0.370(8) 1 d PD A 2
F9A F 0.712(3) 0.1768(17) 1.0150(17) 0.124(13) Uiso 0.370(8) 1 d PD A 2
O11A O 0.863(4) 0.3022(19) 0.987(2) 0.047(10) Uiso 0.370(8) 1 d PD A 2
O12A O 0.941(4) 0.254(3) 1.0601(11) 0.058(11) Uiso 0.370(8) 1 d PD A 2
O13A O 0.994(3) 0.227(2) 0.9600(18) 0.099(16) Uiso 0.370(8) 1 d PD A 2

loop_
_atom_site_aniso_label
_atom_site_aniso_U_11
_atom_site_aniso_U_22
_atom_site_aniso_U_33
_atom_site_aniso_U_23
_atom_site_aniso_U_13
_atom_site_aniso_U_12
Pt1 0.02894(18) 0.02086(16) 0.02944(18) 0.00228(12) -0.00295(13) 0.00233(12)
Pt2 0.03084(18) 0.02204(16) 0.0353(2) 0.00402(13) 0.00283(14) 0.00600(13)
Fe1 0.0369(7) 0.0277(6) 0.0339(7) 0.0034(5) 0.0047(6) 0.0056(5)
Fe2 0.0403(7) 0.0263(6) 0.0373(7) 0.0072(5) -0.0026(6) 0.0003(5)
Na1 0.0255(15) 0.0111(13) 0.0263(16) -0.0053(11) 0.0037(12) -0.0004(11)
P1 0.0293(11) 0.0247(10) 0.0281(11) 0.0049(9) 0.0004(9) 0.0044(9)
P2 0.0319(11) 0.0202(10) 0.0298(12) 0.0022(8) -0.0020(9) 0.0012(8)
P3 0.0367(12) 0.0229(10) 0.0303(12) 0.0019(9) 0.0021(10) 0.0059(9)
P4 0.0320(12) 0.0274(11) 0.0491(15) 0.0096(10) 0.0003(11) 0.0085(9)
N1 0.030(4) 0.024(3) 0.033(4) 0.004(3) 0.002(3) 0.002(3)
N2 0.033(4) 0.018(3) 0.036(4) 0.003(3) 0.002(3) -0.003(3)
O1 0.040(3) 0.026(3) 0.037(3) 0.004(3) 0.001(3) 0.010(3)
O2 0.048(4) 0.033(3) 0.036(4) -0.002(3) 0.001(3) 0.016(3)
O3 0.038(4) 0.033(3) 0.045(4) 0.003(3) -0.003(3) 0.007(3)
O4 0.044(4) 0.019(3) 0.040(4) -0.002(2) -0.009(3) 0.008(2)
C1 0.035(5) 0.026(4) 0.038(5) 0.006(4) 0.002(4) 0.013(4)
C2 0.028(4) 0.031(4) 0.030(5) 0.004(4) -0.006(4) 0.011(3)
C3 0.053(6) 0.037(5) 0.034(5) -0.014(4) -0.001(4) 0.012(4)
C4 0.042(6) 0.057(7) 0.046(6) 0.003(5) 0.012(5) 0.004(5)
C5 0.032(5) 0.039(5) 0.040(5) 0.004(4) 0.000(4) -0.006(4)
C6 0.030(4) 0.026(4) 0.043(5) -0.005(4) -0.009(4) 0.011(3)
C7 0.045(5) 0.028(4) 0.037(5) -0.002(4) -0.010(4) 0.007(4)
C8 0.028(4) 0.020(4) 0.039(5) -0.001(4) 0.000(4) 0.003(3)
C9 0.037(5) 0.027(4) 0.041(5) 0.006(4) -0.001(4) 0.015(4)
C10 0.032(5) 0.030(4) 0.040(5) 0.008(4) 0.000(4) 0.012(4)
C11 0.049(6) 0.033(5) 0.051(6) 0.004(4) 0.006(5) -0.007(4)
C12 0.060(7) 0.039(6) 0.053(7) 0.008(5) 0.013(5) 0.000(5)
C13 0.045(6) 0.039(5) 0.041(6) 0.005(4) 0.001(4) 0.006(4)
C14 0.041(5) 0.039(5) 0.037(5) 0.010(4) 0.000(4) 0.012(4)
C15 0.037(5) 0.024(4) 0.043(5) -0.008(4) -0.016(4) 0.013(4)
C16 0.032(5) 0.033(5) 0.032(5) 0.004(4) 0.007(4) 0.007(4)
C17 0.033(5) 0.038(5) 0.024(4) -0.002(4) 0.001(4) 0.000(4)
C18 0.035(5) 0.030(4) 0.038(5) 0.001(4) -0.002(4) 0.005(4)
C19 0.036(5) 0.064(7) 0.046(6) 0.000(5) 0.007(4) 0.021(5)
C20 0.043(6) 0.048(6) 0.040(6) 0.003(5) 0.013(4) -0.004(4)
C21 0.044(5) 0.034(5) 0.041(5) 0.002(4) -0.001(4) 0.005(4)
C22 0.052(5) 0.018(4) 0.021(4) 0.001(3) 0.004(4) 0.007(4)
C23 0.038(5) 0.025(4) 0.036(5) -0.001(4) 0.004(4) 0.000(4)
C24 0.058(6) 0.027(5) 0.041(5) 0.001(4) 0.001(5) 0.008(4)
C25 0.048(6) 0.039(5) 0.043(6) 0.003(4) 0.011(5) 0.008(4)
C26 0.057(6) 0.028(4) 0.027(5) 0.009(4) 0.004(4) 0.007(4)
C27 0.041(5) 0.031(5) 0.032(5) -0.001(4) 0.000(4) 0.004(4)
C28 0.043(6) 0.038(5) 0.048(6) 0.009(4) 0.004(5) 0.002(4)
C29 0.048(6) 0.045(6) 0.051(6) 0.019(5) -0.008(5) -0.018(5)
C30 0.062(7) 0.031(5) 0.052(6) 0.005(4) -0.012(5) 0.007(5)
C31 0.050(6) 0.025(4) 0.041(5) -0.006(4) -0.001(4) 0.004(4)
C32 0.028(5) 0.037(5) 0.039(5) 0.003(4) -0.002(4) -0.006(4)
C33 0.043(6) 0.032(5) 0.075(8) 0.023(5) -0.008(5) 0.007(4)
C34 0.067(7) 0.047(6) 0.043(6) 0.022(5) -0.025(5) -0.011(5)
C35 0.066(7) 0.045(6) 0.040(6) 0.011(5) -0.003(5) -0.007(5)
C36 0.041(5) 0.051(6) 0.029(5) 0.002(4) -0.002(4) 0.005(4)
C1A 0.032(5) 0.028(4) 0.039(5) 0.004(4) -0.006(4) 0.005(4)
C2A 0.047(6) 0.034(5) 0.039(5) 0.008(4) -0.002(4) 0.013(4)
C3A 0.080(8) 0.055(6) 0.028(5) 0.003(5) -0.005(5) 0.029(6)
C4A 0.074(8) 0.041(6) 0.048(7) -0.013(5) -0.030(6) 0.018(5)
C5A 0.048(6) 0.040(6) 0.076(8) 0.000(6) -0.021(6) 0.008(5)
C6A 0.037(5) 0.037(5) 0.045(6) 0.000(4) -0.004(4) 0.010(4)
C1B 0.031(4) 0.030(4) 0.031(5) 0.004(4) 0.006(4) 0.003(4)
C2B 0.050(6) 0.047(6) 0.040(6) 0.016(5) 0.013(5) 0.011(5)
C3B 0.060(7) 0.050(6) 0.055(7) 0.029(5) 0.016(6) 0.015(5)
C4B 0.055(7) 0.043(6) 0.086(9) 0.033(6) 0.031(6) 0.008(5)
C5B 0.043(6) 0.044(6) 0.084(9) 0.006(6) 0.006(6) -0.009(5)
C6B 0.043(6) 0.046(6) 0.053(6) 0.023(5) 0.003(5) -0.001(4)
C1C 0.031(5) 0.024(4) 0.038(5) 0.006(4) -0.011(4) -0.006(3)
C2C 0.044(5) 0.032(5) 0.038(5) -0.003(4) -0.004(4) -0.008(4)
C3C 0.061(7) 0.035(5) 0.057(7) 0.002(5) -0.023(6) -0.010(5)
C4C 0.035(5) 0.046(6) 0.064(7) 0.015(5) -0.006(5) -0.006(4)
C5C 0.030(5) 0.055(6) 0.058(7) 0.011(5) -0.002(5) 0.002(4)
C6C 0.042(5) 0.026(4) 0.040(5) 0.004(4) -0.005(4) 0.003(4)
C1D 0.037(5) 0.021(4) 0.032(5) -0.002(3) -0.001(4) 0.005(3)
C2D 0.052(6) 0.030(5) 0.040(5) 0.007(4) -0.005(5) 0.003(4)
C3D 0.069(7) 0.051(6) 0.032(5) 0.005(5) -0.015(5) 0.016(5)
C4D 0.064(7) 0.029(5) 0.037(5) 0.012(4) 0.018(5) 0.012(4)
C5D 0.044(5) 0.038(5) 0.033(5) 0.011(4) 0.001(4) 0.003(4)
C6D 0.041(5) 0.039(5) 0.033(5) 0.005(4) -0.001(4) 0.000(4)
C1E 0.032(5) 0.033(5) 0.053(6) 0.021(4) 0.007(4) 0.006(4)
C2E 0.044(6) 0.047(6) 0.057(7) -0.002(5) 0.012(5) 0.014(5)
C3E 0.063(8) 0.090(10) 0.069(9) 0.008(7) 0.015(7) 0.035(7)
C4E 0.043(8) 0.155(16) 0.112(13) 0.045(12) 0.032(8) 0.050(9)
C5E 0.028(6) 0.142(14) 0.092(11) 0.031(10) -0.004(7) 0.015(7)
C6E 0.034(5) 0.079(8) 0.046(6) 0.007(6) -0.009(5) 0.000(5)
C1F 0.056(6) 0.037(5) 0.033(5) -0.001(4) -0.005(4) 0.015(4)
C2F 0.118(11) 0.041(6) 0.038(6) 0.002(5) -0.005(7) 0.002(6)
C3F 0.170(15) 0.041(7) 0.043(7) -0.007(5) -0.007(8) 0.024(8)
C4F 0.202(18) 0.055(8) 0.041(7) -0.011(6) -0.001(9) 0.053(10)
C5F 0.098(10) 0.062(8) 0.055(7) 0.011(6) 0.025(7) 0.032(7)
C6F 0.064(7) 0.046(6) 0.038(6) 0.006(5) 0.011(5) 0.015(5)
C1G 0.024(5) 0.046(6) 0.074(8) 0.019(5) -0.006(5) 0.011(4)
C2G 0.031(5) 0.040(6) 0.097(9) 0.016(6) -0.003(6) 0.004(4)
C3G 0.027(6) 0.047(7) 0.147(14) 0.025(8) 0.009(7) 0.003(5)
C4G 0.066(9) 0.046(7) 0.115(13) 0.004(8) -0.032(9) 0.001(6)
C5G 0.082(9) 0.038(6) 0.090(10) 0.001(6) -0.028(8) -0.003(6)
C6G 0.059(7) 0.044(6) 0.070(8) 0.014(6) -0.009(6) -0.006(5)
C1H 0.032(5) 0.037(5) 0.070(7) 0.014(5) 0.010(5) 0.009(4)
C2H 0.041(6) 0.058(7) 0.128(12) 0.034(8) 0.016(7) 0.021(5)
C3H 0.067(9) 0.078(10) 0.159(17) 0.041(11) 0.032(11) 0.049(8)
C4H 0.070(10) 0.047(7) 0.177(18) 0.022(10) 0.068(11) 0.024(7)
C5H 0.075(9) 0.056(7) 0.087(10) 0.012(7) 0.037(8) 0.007(7)
C6H 0.045(6) 0.043(6) 0.062(7) 0.001(5) 0.015(5) 0.013(5)
C37 0.033(6) 0.083(8) 0.050(7) 0.008(6) 0.004(5) -0.001(6)
C38 0.076(9) 0.047(7) 0.095(11) 0.005(7) 0.051(8) 0.008(6)
S1 0.0425(15) 0.0400(14) 0.0726(19) 0.0000(13) 0.0117(13) 0.0009(11)
S2 0.0418(13) 0.0359(13) 0.0489(15) 0.0071(11) -0.0024(11) 0.0002(10)
F1 0.179(10) 0.076(6) 0.176(10) 0.007(6) 0.131(9) -0.023(6)
F2 0.092(6) 0.080(5) 0.080(5) -0.011(4) 0.020(5) -0.001(4)
F3 0.150(9) 0.187(11) 0.112(8) 0.004(7) 0.009(7) 0.112(9)
O5 0.225(15) 0.104(9) 0.151(11) -0.037(8) 0.157(11) -0.053(9)
O6 0.139(10) 0.173(12) 0.089(8) -0.064(8) 0.029(8) -0.088(9)
O7 0.176(13) 0.157(12) 0.167(13) 0.031(10) 0.047(11) 0.119(11)
F4 0.049(5) 0.101(7) 0.189(11) -0.013(6) 0.024(6) 0.009(4)
F5 0.209(12) 0.152(10) 0.125(9) 0.058(8) 0.113(9) 0.037(9)
F6 0.103(7) 0.048(5) 0.305(16) -0.020(7) 0.100(9) -0.017(4)
O8 0.066(6) 0.042(5) 0.171(10) -0.018(6) -0.007(6) 0.005(4)
O9 0.075(6) 0.164(10) 0.055(6) 0.045(6) 0.016(5) 0.029(6)
O10 0.058(5) 0.070(5) 0.075(6) 0.006(4) -0.016(4) 0.018(4)
C1S 0.072(10) 0.126(14) 0.091(11) 0.002(10) -0.014(8) 0.033(9)
C2S 0.068(8) 0.060(7) 0.070(8) 0.001(6) -0.024(7) 0.003(6)
C3S 0.095(12) 0.096(12) 0.145(17) 0.003(12) 0.042(12) -0.003(10)
C5S 0.106(14) 0.132(16) 0.163(19) 0.091(15) -0.048(13) -0.016(11)
C6S 0.088(12) 0.128(16) 0.116(15) -0.049(13) -0.018(11) 0.017(11)
C7S 0.185(17) 0.150(16) 0.169(16) 0.043(14) 0.037(14) 0.022(14)
C8S 0.17(2) 0.19(2) 0.18(2) 0.111(18) 0.085(17) 0.067(17)
Cl1A 0.154(5) 0.104(4) 0.265(8) 0.010(4) -0.111(5) 0.024(4)
Cl2A 0.078(2) 0.0533(18) 0.103(3) 0.0146(17) -0.0048(19) 0.0074(15)
Cl3A 0.122(4) 0.133(5) 0.306(10) 0.017(5) 0.094(5) 0.023(4)
Cl1B 0.162(6) 0.354(10) 0.100(4) -0.025(5) 0.007(4) 0.155(7)
Cl2B 0.085(2) 0.0565(17) 0.070(2) 0.0064(15) 0.0010(17) 0.0240(16)
Cl3B 0.079(3) 0.279(8) 0.128(5) -0.027(5) 0.016(3) -0.016(4)
Cl1C 0.064(2) 0.146(4) 0.103(3) -0.012(3) -0.008(2) 0.029(2)
Cl2C 0.107(3) 0.078(2) 0.063(2) 0.0145(17) 0.0035(19) 0.020(2)
Cl3C 0.116(4) 0.116(4) 0.196(6) -0.045(4) 0.050(4) 0.005(3)
O1S 0.116(9) 0.101(8) 0.118(9) 0.028(7) 0.011(7) 0.013(7)
Cl4A 0.293(15) 0.081(6) 0.180(10) 0.061(6) -0.039(10) 0.031(7)
Cl4B 0.149(11) 0.275(18) 0.188(13) 0.067(13) 0.050(9) -0.011(12)
Cl4C 0.354(19) 0.293(17) 0.138(9) -0.074(10) -0.135(11) 0.205(15)
S3 0.057(4) 0.067(3) 0.050(3) -0.010(2) -0.002(3) 0.019(3)
C39 0.074(16) 0.13(2) 0.078(17) -0.044(16) 0.010(13) 0.041(16)
F7 0.189(17) 0.053(8) 0.112(13) -0.003(8) 0.023(12) 0.057(9)
F8 0.110(11) 0.130(12) 0.063(8) -0.061(9) -0.030(9) 0.049(10)
F9 0.068(10) 0.158(18) 0.113(15) -0.015(13) 0.049(10) 0.011(10)
O11 0.080(15) 0.048(10) 0.13(2) 0.022(11) -0.034(12) 0.008(9)
O12 0.108(16) 0.11(2) 0.035(8) -0.012(8) -0.028(8) 0.057(15)
O13 0.049(9) 0.132(16) 0.120(14) -0.039(12) 0.051(9) 0.014(10)
S3A 0.029(4) 0.053(4) 0.042(4) 0.009(3) 0.009(3) 0.010(3)

loop_
_atom_type_symbol
_atom_type_description
_atom_type_scat_dispersion_real
_atom_type_scat_dispersion_imag
_atom_type_scat_source
C C 0.0033 0.0016 'International Tables Vol C Tables 4.2.6.8 and 6.1.1.4'
H H 0.0000 0.0000 'International Tables Vol C Tables 4.2.6.8 and 6.1.1.4'
N N 0.0061 0.0033 'International Tables Vol C Tables 4.2.6.8 and 6.1.1.4'
O O 0.0106 0.0060 'International Tables Vol C Tables 4.2.6.8 and 6.1.1.4'
F F 0.0171 0.0103 'International Tables Vol C Tables 4.2.6.8 and 6.1.1.4'
Pt Pt -1.7033 8.3905 'International Tables Vol C Tables 4.2.6.8 and 6.1.1.4'
P P 0.1023 0.0942 'International Tables Vol C Tables 4.2.6.8 and 6.1.1.4'
Fe Fe 0.3463 0.8444 'International Tables Vol C Tables 4.2.6.8 and 6.1.1.4'
S S 0.1246 0.1234 'International Tables Vol C Tables 4.2.6.8 and 6.1.1.4'
Cl Cl 0.1484 0.1585 'International Tables Vol C Tables 4.2.6.8 and 6.1.1.4'
K K 0.2009 0.2494 'International Tables Vol C Tables 4.2.6.8 and 6.1.1.4'
Na Na 0.0362 0.0249 'International Tables Vol C Tables 4.2.6.8 and 6.1.1.4'

loop_
_geom_angle_atom_site_label_1
_geom_angle_atom_site_label_2
_geom_angle_atom_site_label_3
_geom_angle
_geom_angle_site_symmetry_1
_geom_angle_site_symmetry_3
_geom_angle_publ_flag
O4 Pt1 N1 86.1(2) . . ?
O4 Pt1 P1 173.28(18) . . ?
N1 Pt1 P1 92.80(19) . . ?
O4 Pt1 P2 82.50(17) . . ?
N1 Pt1 P2 167.72(19) . . ?
P1 Pt1 P2 99.08(8) . . ?
O1 Pt2 N2 87.0(3) . . ?
O1 Pt2 P4 174.48(18) . . ?
N2 Pt2 P4 91.4(2) . . ?
O1 Pt2 P3 83.10(17) . . ?
N2 Pt2 P3 170.1(2) . . ?
P4 Pt2 P3 98.48(8) . . ?
C17 Fe1 C22 108.7(3) . . ?
C17 Fe1 C21 41.2(4) . . ?
C22 Fe1 C21 112.1(3) . . ?
C17 Fe1 C23 112.9(4) . . ?
C22 Fe1 C23 41.5(3) . . ?
C21 Fe1 C23 143.1(4) . . ?
C17 Fe1 C26 135.1(4) . . ?
C22 Fe1 C26 41.2(3) . . ?
C21 Fe1 C26 109.3(4) . . ?
C23 Fe1 C26 69.0(4) . . ?
C17 Fe1 C18 41.3(3) . . ?
C22 Fe1 C18 135.9(3) . . ?
C21 Fe1 C18 68.7(4) . . ?
C23 Fe1 C18 110.4(4) . . ?
C26 Fe1 C18 176.1(4) . . ?
C17 Fe1 C19 68.2(4) . . ?
C22 Fe1 C19 175.8(4) . . ?
C21 Fe1 C19 67.7(4) . . ?
C23 Fe1 C19 136.3(4) . . ?
C26 Fe1 C19 143.0(4) . . ?
C18 Fe1 C19 39.9(4) . . ?
C17 Fe1 C20 68.5(4) . . ?
C22 Fe1 C20 141.6(4) . . ?
C21 Fe1 C20 39.9(4) . . ?
C23 Fe1 C20 176.5(4) . . ?
C26 Fe1 C20 112.5(4) . . ?
C18 Fe1 C20 68.3(4) . . ?
C19 Fe1 C20 40.7(4) . . ?
C17 Fe1 C24 143.4(4) . . ?
C22 Fe1 C24 69.3(4) . . ?
C21 Fe1 C24 175.1(4) . . ?
C23 Fe1 C24 40.8(4) . . ?
C26 Fe1 C24 68.4(4) . . ?
C18 Fe1 C24 113.8(4) . . ?
C19 Fe1 C24 111.3(4) . . ?
C20 Fe1 C24 136.3(4) . . ?
C17 Fe1 C25 175.5(4) . . ?
C22 Fe1 C25 68.8(4) . . ?
C21 Fe1 C25 135.6(4) . . ?
C23 Fe1 C25 68.1(4) . . ?
C26 Fe1 C25 40.7(4) . . ?
C18 Fe1 C25 143.0(4) . . ?
C19 Fe1 C25 114.4(4) . . ?
C20 Fe1 C25 110.8(4) . . ?
C24 Fe1 C25 40.0(4) . . ?
C32 Fe2 C31 108.4(4) . . ?
C32 Fe2 C36 41.7(4) . . ?
C31 Fe2 C36 138.2(4) . . ?
C32 Fe2 C27 107.5(4) . . ?
C31 Fe2 C27 42.3(4) . . ?
C36 Fe2 C27 109.1(4) . . ?
C32 Fe2 C33 41.3(4) . . ?
C31 Fe2 C33 109.7(4) . . ?
C36 Fe2 C33 68.8(4) . . ?
C27 Fe2 C33 137.2(4) . . ?
C32 Fe2 C28 137.8(4) . . ?
C31 Fe2 C28 69.8(4) . . ?
C36 Fe2 C28 110.9(4) . . ?
C27 Fe2 C28 41.8(4) . . ?
C33 Fe2 C28 178.9(4) . . ?
C32 Fe2 C35 69.0(4) . . ?
C31 Fe2 C35 176.7(4) . . ?
C36 Fe2 C35 40.9(4) . . ?
C27 Fe2 C35 139.8(4) . . ?
C33 Fe2 C35 67.1(5) . . ?
C28 Fe2 C35 113.5(5) . . ?
C32 Fe2 C34 68.2(4) . . ?
C31 Fe2 C34 138.5(5) . . ?
C36 Fe2 C34 67.6(4) . . ?
C27 Fe2 C34 175.7(4) . . ?
C33 Fe2 C34 39.6(4) . . ?
C28 Fe2 C34 141.4(4) . . ?
C35 Fe2 C34 39.1(4) . . ?
C32 Fe2 C29 177.3(4) . . ?
C31 Fe2 C29 69.3(4) . . ?
C36 Fe2 C29 139.3(4) . . ?
C27 Fe2 C29 69.9(4) . . ?
C33 Fe2 C29 140.4(4) . . ?
C28 Fe2 C29 40.4(4) . . ?
C35 Fe2 C29 113.4(4) . . ?
C34 Fe2 C29 114.4(4) . . ?
C32 Fe2 C30 139.1(4) . . ?
C31 Fe2 C30 41.0(4) . . ?
C36 Fe2 C30 178.2(4) . . ?
C27 Fe2 C30 69.3(4) . . ?
C33 Fe2 C30 112.9(4) . . ?
C28 Fe2 C30 67.4(4) . . ?
C35 Fe2 C30 140.0(4) . . ?
C34 Fe2 C30 114.1(4) . . ?
C29 Fe2 C30 39.8(4) . . ?
O2 Na1 O3 102.8(3) . . ?
O2 Na1 O7 115.5(4) . . ?
O3 Na1 O7 119.8(4) . . ?
O2 Na1 O9 86.0(3) . . ?
O3 Na1 O9 121.3(3) . . ?
O7 Na1 O9 106.5(4) . . ?
O2 Na1 S2 108.77(18) . . ?
O3 Na1 S2 111.31(19) . . ?
O7 Na1 S2 98.4(4) . . ?
O9 Na1 S2 23.0(2) . . ?
O2 Na1 S1 106.21(19) . . ?
O3 Na1 S1 107.91(18) . . ?
O7 Na1 S1 20.2(4) . . ?
O9 Na1 S1 125.2(2) . . ?
S2 Na1 S1 118.57(11) . . ?
C17 P1 C1A 103.5(4) . . ?
C17 P1 C1B 105.5(4) . . ?
C1A P1 C1B 105.4(4) . . ?
C17 P1 Pt1 116.5(3) . . ?
C1A P1 Pt1 111.6(3) . . ?
C1B P1 Pt1 113.3(3) . . ?
C22 P2 C1D 103.5(4) . . ?
C22 P2 C1C 102.8(4) . . ?
C1D P2 C1C 107.4(4) . . ?
C22 P2 Pt1 124.5(3) . . ?
C1D P2 Pt1 105.3(3) . . ?
C1C P2 Pt1 112.1(3) . . ?
C27 P3 C1E 103.3(4) . . ?
C27 P3 C1F 103.6(4) . . ?
C1E P3 C1F 106.6(5) . . ?
C27 P3 Pt2 123.6(3) . . ?
C1E P3 Pt2 107.5(3) . . ?
C1F P3 Pt2 111.1(3) . . ?
C32 P4 C1H 108.2(4) . . ?
C32 P4 C1G 102.1(5) . . ?
C1H P4 C1G 103.1(5) . . ?
C32 P4 Pt2 114.7(3) . . ?
C1H P4 Pt2 112.2(4) . . ?
C1G P4 Pt2 115.4(3) . . ?
C5 N1 C1 119.3(7) . . ?
C5 N1 Pt1 121.8(6) . . ?
C1 N1 Pt1 118.7(6) . . ?
C13 N2 C9 119.3(7) . . ?
C13 N2 Pt2 121.0(6) . . ?
C9 N2 Pt2 119.6(6) . . ?
C8 O1 Pt2 122.3(5) . . ?
C8 O2 Na1 166.3(6) . . ?
C16 O3 Na1 165.4(6) . . ?
C16 O4 Pt1 123.8(5) . . ?
N1 C1 C2 122.9(8) . . ?
C3 C2 C1 116.8(8) . . ?
C3 C2 C6 123.9(8) . . ?
C1 C2 C6 119.3(8) . . ?
C2 C3 C4 120.0(8) . . ?
C5 C4 C3 118.9(9) . . ?
N1 C5 C4 122.0(8) . . ?
C2 C6 C7 114.1(7) . . ?
C8 C7 C6 113.5(7) . . ?
O2 C8 O1 125.2(8) . . ?
O2 C8 C7 122.3(7) . . ?
O1 C8 C7 112.5(7) . . ?
N2 C9 C10 122.3(8) . . ?
C11 C10 C9 116.7(9) . . ?
C11 C10 C14 125.0(8) . . ?
C9 C10 C14 118.3(8) . . ?
C12 C11 C10 120.6(9) . . ?
C11 C12 C13 120.9(10) . . ?
N2 C13 C12 120.1(9) . . ?
C10 C14 C15 113.8(7) . . ?
C14 C15 C16 113.0(7) . . ?
O3 C16 O4 125.5(8) . . ?
O3 C16 C15 122.5(8) . . ?
O4 C16 C15 111.6(7) . . ?
C21 C17 C18 108.1(8) . . ?
C21 C17 P1 124.7(7) . . ?
C18 C17 P1 127.2(7) . . ?
C21 C17 Fe1 70.8(5) . . ?
C18 C17 Fe1 71.1(5) . . ?
P1 C17 Fe1 125.1(5) . . ?
C19 C18 C17 107.3(8) . . ?
C19 C18 Fe1 70.6(6) . . ?
C17 C18 Fe1 67.7(5) . . ?
C18 C19 C20 109.0(8) . . ?
C18 C19 Fe1 69.4(5) . . ?
C20 C19 Fe1 70.0(6) . . ?
C21 C20 C19 107.1(8) . . ?
C21 C20 Fe1 68.7(5) . . ?
C19 C20 Fe1 69.3(5) . . ?
C20 C21 C17 108.6(8) . . ?
C20 C21 Fe1 71.4(6) . . ?
C17 C21 Fe1 68.0(5) . . ?
C26 C22 C23 106.9(7) . . ?
C26 C22 P2 126.1(6) . . ?
C23 C22 P2 127.0(7) . . ?
C26 C22 Fe1 69.7(5) . . ?
C23 C22 Fe1 69.5(5) . . ?
P2 C22 Fe1 125.1(4) . . ?
C24 C23 C22 108.6(8) . . ?
C24 C23 Fe1 71.2(5) . . ?
C22 C23 Fe1 69.0(5) . . ?
C25 C24 C23 107.6(8) . . ?
C25 C24 Fe1 70.1(5) . . ?
C23 C24 Fe1 68.1(5) . . ?
C24 C25 C26 108.4(8) . . ?
C24 C25 Fe1 69.9(5) . . ?
C26 C25 Fe1 68.1(5) . . ?
C22 C26 C25 108.5(8) . . ?
C22 C26 Fe1 69.1(5) . . ?
C25 C26 Fe1 71.2(5) . . ?
C28 C27 C31 105.4(8) . . ?
C28 C27 P3 127.4(7) . . ?
C31 C27 P3 127.2(7) . . ?
C28 C27 Fe2 69.2(5) . . ?
C31 C27 Fe2 68.2(5) . . ?
P3 C27 Fe2 125.4(5) . . ?
C29 C28 C27 109.7(9) . . ?
C29 C28 Fe2 70.9(6) . . ?
C27 C28 Fe2 68.9(5) . . ?
C30 C29 C28 107.7(9) . . ?
C30 C29 Fe2 70.6(6) . . ?
C28 C29 Fe2 68.7(5) . . ?
C29 C30 C31 109.4(9) . . ?
C29 C30 Fe2 69.6(6) . . ?
C31 C30 Fe2 67.2(5) . . ?
C30 C31 C27 107.6(9) . . ?
C30 C31 Fe2 71.8(6) . . ?
C27 C31 Fe2 69.5(5) . . ?
C33 C32 C36 107.0(8) . . ?
C33 C32 P4 130.8(8) . . ?
C36 C32 P4 122.2(7) . . ?
C33 C32 Fe2 70.7(5) . . ?
C36 C32 Fe2 70.4(5) . . ?
P4 C32 Fe2 124.5(5) . . ?
C34 C33 C32 108.3(9) . . ?
C34 C33 Fe2 71.4(6) . . ?
C32 C33 Fe2 68.0(5) . . ?
C35 C34 C33 109.7(9) . . ?
C35 C34 Fe2 70.4(6) . . ?
C33 C34 Fe2 69.0(6) . . ?
C34 C35 C36 108.2(10) . . ?
C34 C35 Fe2 70.5(6) . . ?
C36 C35 Fe2 68.3(6) . . ?
C35 C36 C32 106.8(9) . . ?
C35 C36 Fe2 70.8(6) . . ?
C32 C36 Fe2 67.9(5) . . ?
C2A C1A C6A 118.9(9) . . ?
C2A C1A P1 119.8(7) . . ?
C6A C1A P1 121.2(7) . . ?
C1A C2A C3A 120.5(10) . . ?
C4A C3A C2A 120.3(10) . . ?
C3A C4A C5A 119.5(10) . . ?
C6A C5A C4A 120.6(10) . . ?
C5A C6A C1A 120.1(10) . . ?
C6B C1B C2B 118.0(8) . . ?
C6B C1B P1 120.9(7) . . ?
C2B C1B P1 121.1(7) . . ?
C3B C2B C1B 122.1(10) . . ?
C2B C3B C4B 120.0(10) . . ?
C5B C4B C3B 119.1(9) . . ?
C4B C5B C6B 120.2(10) . . ?
C1B C6B C5B 120.5(10) . . ?
C2C C1C C6C 119.6(8) . . ?
C2C C1C P2 120.9(7) . . ?
C6C C1C P2 119.5(6) . . ?
C1C C2C C3C 119.7(10) . . ?
C4C C3C C2C 120.8(10) . . ?
C3C C4C C5C 120.0(9) . . ?
C4C C5C C6C 120.2(10) . . ?
C5C C6C C1C 119.7(9) . . ?
C2D C1D C6D 119.2(8) . . ?
C2D C1D P2 123.4(7) . . ?
C6D C1D P2 117.0(6) . . ?
C3D C2D C1D 119.6(9) . . ?
C4D C3D C2D 120.7(9) . . ?
C5D C4D C3D 120.3(9) . . ?
C4D C5D C6D 120.8(9) . . ?
C5D C6D C1D 119.3(8) . . ?
C2E C1E C6E 118.7(9) . . ?
C2E C1E P3 119.5(8) . . ?
C6E C1E P3 121.7(8) . . ?
C3E C2E C1E 121.1(11) . . ?
C2E C3E C4E 120.1(13) . . ?
C3E C4E C5E 120.5(12) . . ?
C4E C5E C6E 119.7(12) . . ?
C5E C6E C1E 119.8(12) . . ?
C6F C1F C2F 119.3(10) . . ?
C6F C1F P3 121.9(8) . . ?
C2F C1F P3 118.7(8) . . ?
C1F C2F C3F 121.2(12) . . ?
C4F C3F C2F 117.8(12) . . ?
C3F C4F C5F 121.2(11) . . ?
C4F C5F C6F 119.4(12) . . ?
C1F C6F C5F 121.1(11) . . ?
C6G C1G C2G 118.8(10) . . ?
C6G C1G P4 121.9(8) . . ?
C2G C1G P4 119.4(9) . . ?
C3G C2G C1G 120.6(13) . . ?
C2G C3G C4G 118.6(12) . . ?
C5G C4G C3G 120.9(12) . . ?
C4G C5G C6G 120.4(14) . . ?
C5G C6G C1G 120.7(12) . . ?
C6H C1H C2H 119.0(11) . . ?
C6H C1H P4 120.8(8) . . ?
C2H C1H P4 120.2(10) . . ?
C3H C2H C1H 122.6(15) . . ?
C2H C3H C4H 118.5(14) . . ?
C5H C4H C3H 119.9(13) . . ?
C6H C5H C4H 119.6(14) . . ?
C1H C6H C5H 120.4(11) . . ?
F1 C37 F2 110.7(11) . . ?
F1 C37 F3 100.3(11) . . ?
F2 C37 F3 98.2(11) . . ?
F1 C37 S1 118.5(10) . . ?
F2 C37 S1 116.0(8) . . ?
F3 C37 S1 109.9(8) . . ?
F4 C38 F6 110.4(13) . . ?
F4 C38 F5 104.5(11) . . ?
F6 C38 F5 105.7(13) . . ?
F4 C38 S2 114.4(10) . . ?
F6 C38 S2 112.2(9) . . ?
F5 C38 S2 108.9(11) . . ?
O5 S1 O6 127.7(9) . . ?
O5 S1 O7 109.0(10) . . ?
O6 S1 O7 106.5(10) . . ?
O5 S1 C37 104.9(6) . . ?
O6 S1 C37 106.2(7) . . ?
O7 S1 C37 98.9(7) . . ?
O5 S1 Na1 81.3(8) . . ?
O6 S1 Na1 112.4(7) . . ?
O7 S1 Na1 33.2(6) . . ?
C37 S1 Na1 124.6(4) . . ?
O8 S2 O10 117.5(6) . . ?
O8 S2 O9 115.2(7) . . ?
O10 S2 O9 112.3(6) . . ?
O8 S2 C38 103.7(6) . . ?
O10 S2 C38 104.9(6) . . ?
O9 S2 C38 100.7(7) . . ?
O8 S2 Na1 73.2(5) . . ?
O10 S2 Na1 136.3(4) . . ?
O9 S2 Na1 42.0(5) . . ?
C38 S2 Na1 113.5(5) . . ?
S1 O7 Na1 126.7(9) . . ?
S2 O9 Na1 115.0(7) . . ?
Cl1C C1S Cl1A 110.4(9) . . ?
Cl1C C1S Cl1B 108.9(8) . . ?
Cl1A C1S Cl1B 112.2(10) . . ?
Cl2B C2S Cl2C 110.6(7) . . ?
Cl2B C2S Cl2A 110.3(7) . . ?
Cl2C C2S Cl2A 108.3(7) . . ?
Cl3B C3S Cl3C 109.2(12) . . ?
Cl3B C3S Cl3A 107.9(10) . . ?
Cl3C C3S Cl3A 109.3(9) . . ?
O1S C6S C5S 108.8(15) . . ?
O1S C7S C8S 113.0(18) . . ?
C6S O1S C7S 113.6(17) . . ?
Cl4C C4SA Cl4B 109.8(10) . . ?
Cl4C C4SA Cl4A 103.4(8) . . ?
Cl4B C4SA Cl4A 108.5(9) . . ?
Cl4F C4SB Cl4E 109.3(11) . . ?
Cl4F C4SB Cl4D 107.0(10) . . ?
Cl4E C4SB Cl4D 104.5(10) . . ?
O12 S3 O11 123(2) . . ?
O12 S3 O13 114.0(18) . . ?
O11 S3 O13 111.5(17) . . ?
O12 S3 C39 103.9(14) . . ?
O11 S3 C39 99.5(15) . . ?
O13 S3 C39 99.9(9) . . ?
F9 C39 F7 112.6(19) . . ?
F9 C39 F8 111.1(19) . . ?
F7 C39 F8 103.7(16) . . ?
F9 C39 S3 105.8(14) . . ?
F7 C39 S3 112.7(13) . . ?
F8 C39 S3 111.1(12) . . ?
O13A S3A O12A 114(3) . . ?
O13A S3A O11A 124(3) . . ?
O12A S3A O11A 99(3) . . ?
O13A S3A C39A 108(2) . . ?
O12A S3A C39A 101(2) . . ?
O11A S3A C39A 109(2) . . ?
F8A C39A F7A 106(2) . . ?
F8A C39A F9A 93(3) . . ?
F7A C39A F9A 108(3) . . ?
F8A C39A S3A 112(2) . . ?
F7A C39A S3A 115.7(19) . . ?
F9A C39A S3A 119(2) . . ?

loop_
_geom_bond_atom_site_label_1
_geom_bond_atom_site_label_2
_geom_bond_distance
_geom_bond_site_symmetry_2
_geom_bond_publ_flag
Pt1 O4 2.069(6) . ?
Pt1 N1 2.070(7) . ?
Pt1 P1 2.235(2) . ?
Pt1 P2 2.262(2) . ?
Pt2 O1 2.055(6) . ?
Pt2 N2 2.063(6) . ?
Pt2 P4 2.240(2) . ?
Pt2 P3 2.267(2) . ?
Fe1 C17 1.989(8) . ?
Fe1 C22 2.020(9) . ?
Fe1 C21 2.025(9) . ?
Fe1 C23 2.027(9) . ?
Fe1 C26 2.029(9) . ?
Fe1 C18 2.034(9) . ?
Fe1 C19 2.050(10) . ?
Fe1 C20 2.060(10) . ?
Fe1 C24 2.068(9) . ?
Fe1 C25 2.070(10) . ?
Fe2 C32 1.996(8) . ?
Fe2 C31 2.015(9) . ?
Fe2 C36 2.029(10) . ?
Fe2 C27 2.032(9) . ?
Fe2 C33 2.032(10) . ?
Fe2 C28 2.036(10) . ?
Fe2 C35 2.063(11) . ?
Fe2 C34 2.064(9) . ?
Fe2 C29 2.064(9) . ?
Fe2 C30 2.077(10) . ?
Na1 O2 2.274(6) . ?
Na1 O3 2.285(7) . ?
Na1 O7 2.293(13) . ?
Na1 O9 2.441(11) . ?
Na1 S2 3.309(4) . ?
Na1 S1 3.363(4) . ?
P1 C17 1.799(9) . ?
P1 C1A 1.810(9) . ?
P1 C1B 1.818(8) . ?
P2 C22 1.792(8) . ?
P2 C1D 1.809(9) . ?
P2 C1C 1.820(8) . ?
P3 C27 1.768(9) . ?
P3 C1E 1.807(9) . ?
P3 C1F 1.817(9) . ?
P4 C32 1.793(9) . ?
P4 C1H 1.808(10) . ?
P4 C1G 1.826(10) . ?
N1 C5 1.323(11) . ?
N1 C1 1.336(10) . ?
N2 C13 1.331(11) . ?
N2 C9 1.350(11) . ?
O1 C8 1.289(9) . ?
O2 C8 1.223(10) . ?
O3 C16 1.217(10) . ?
O4 C16 1.286(10) . ?
C1 C2 1.391(11) . ?
C2 C3 1.384(12) . ?
C2 C6 1.501(11) . ?
C3 C4 1.385(13) . ?
C4 C5 1.371(13) . ?
C6 C7 1.529(11) . ?
C7 C8 1.506(12) . ?
C9 C10 1.392(12) . ?
C10 C11 1.364(13) . ?
C10 C14 1.505(12) . ?
C11 C12 1.351(14) . ?
C12 C13 1.366(13) . ?
C14 C15 1.508(11) . ?
C15 C16 1.515(11) . ?
C17 C21 1.413(12) . ?
C17 C18 1.418(12) . ?
C18 C19 1.395(13) . ?
C19 C20 1.428(14) . ?
C20 C21 1.395(13) . ?
C22 C26 1.424(12) . ?
C22 C23 1.435(11) . ?
C23 C24 1.427(13) . ?
C24 C25 1.415(13) . ?
C25 C26 1.426(13) . ?
C27 C28 1.451(13) . ?
C27 C31 1.460(12) . ?
C28 C29 1.417(13) . ?
C29 C30 1.408(15) . ?
C30 C31 1.434(13) . ?
C32 C33 1.422(12) . ?
C32 C36 1.434(13) . ?
C33 C34 1.388(15) . ?
C34 C35 1.380(16) . ?
C35 C36 1.431(13) . ?
C1A C2A 1.376(13) . ?
C1A C6A 1.396(12) . ?
C2A C3A 1.382(13) . ?
C3A C4A 1.374(16) . ?
C4A C5A 1.375(16) . ?
C5A C6A 1.373(14) . ?
C1B C6B 1.358(12) . ?
C1B C2B 1.391(12) . ?
C2B C3B 1.344(13) . ?
C3B C4B 1.387(16) . ?
C4B C5B 1.365(16) . ?
C5B C6B 1.401(13) . ?
C1C C2C 1.376(12) . ?
C1C C6C 1.393(13) . ?
C2C C3C 1.389(13) . ?
C3C C4C 1.361(15) . ?
C4C C5C 1.373(15) . ?
C5C C6C 1.388(12) . ?
C1D C2D 1.380(12) . ?
C1D C6D 1.405(12) . ?
C2D C3D 1.379(13) . ?
C3D C4D 1.372(14) . ?
C4D C5D 1.344(13) . ?
C5D C6D 1.387(12) . ?
C1E C2E 1.373(14) . ?
C1E C6E 1.387(13) . ?
C2E C3E 1.338(15) . ?
C3E C4E 1.36(2) . ?
C4E C5E 1.37(2) . ?
C5E C6E 1.366(17) . ?
C1F C6F 1.351(13) . ?
C1F C2F 1.385(14) . ?
C2F C3F 1.402(15) . ?
C3F C4F 1.375(19) . ?
C4F C5F 1.381(18) . ?
C5F C6F 1.385(15) . ?
C1G C6G 1.365(16) . ?
C1G C2G 1.382(14) . ?
C2G C3G 1.374(16) . ?
C3G C4G 1.377(19) . ?
C4G C5G 1.343(19) . ?
C5G C6G 1.360(15) . ?
C1H C6H 1.363(15) . ?
C1H C2H 1.380(14) . ?
C2H C3H 1.355(19) . ?
C3H C4H 1.39(2) . ?
C4H C5H 1.39(2) . ?
C5H C6H 1.385(15) . ?
C37 F1 1.254(13) . ?
C37 F2 1.298(13) . ?
C37 F3 1.346(14) . ?
C37 S1 1.785(12) . ?
C38 F4 1.274(16) . ?
C38 F6 1.284(13) . ?
C38 F5 1.320(17) . ?
C38 S2 1.799(12) . ?
S1 O5 1.321(10) . ?
S1 O6 1.335(10) . ?
S1 O7 1.446(13) . ?
S2 O8 1.370(8) . ?
S2 O10 1.420(8) . ?
S2 O9 1.428(9) . ?
C1S Cl1C 1.722(15) . ?
C1S Cl1A 1.740(18) . ?
C1S Cl1B 1.752(16) . ?
C2S Cl2B 1.739(12) . ?
C2S Cl2C 1.756(14) . ?
C2S Cl2A 1.771(13) . ?
C3S Cl3B 1.73(2) . ?
C3S Cl3C 1.734(18) . ?
C3S Cl3A 1.740(17) . ?
C5S C6S 1.483(15) . ?
C6S O1S 1.358(14) . ?
C7S O1S 1.405(15) . ?
C7S C8S 1.534(17) . ?
C4SA Cl4C 1.728(10) . ?
C4SA Cl4B 1.734(10) . ?
C4SA Cl4A 1.752(10) . ?
C4SB Cl4F 1.742(10) . ?
C4SB Cl4E 1.743(10) . ?
C4SB Cl4D 1.748(10) . ?
S3 O12 1.424(16) . ?
S3 O11 1.443(16) . ?
S3 O13 1.489(14) . ?
S3 C39 1.801(14) . ?
C39 F9 1.311(16) . ?
C39 F7 1.314(16) . ?
C39 F8 1.326(16) . ?
S3A O13A 1.402(19) . ?
S3A O12A 1.430(19) . ?
S3A O11A 1.452(19) . ?
S3A C39A 1.778(17) . ?
C39A F8A 1.311(18) . ?
C39A F7A 1.326(18) . ?
C39A F9A 1.331(19) . ?
